data_1010205
loop_
_publ_author_name
'Hoard, J L'
'Vincent, W B'

_publ_section_title
;
Structures of Complex Fluorides. Barium Fluorosilicate and Barium
Fluorogermanate
;
_journal_coden_ASTM JACSAT
_journal_name_full 'Journal of the American Chemical Society'
_journal_page_first 3126
_journal_page_last 3129
_journal_paper_doi 10.1021/ja01868a060
_journal_volume 62
_journal_year 1940
_chemical_formula_structural 'Ba Si F6'
_chemical_formula_sum 'Ba F6 Si'
_chemical_name_systematic 'Barium hexafluorosilicate'
_space_group_IT_number 166
_symmetry_cell_setting trigonal
_symmetry_space_group_name_Hall '-P 3* 2'
_symmetry_space_group_name_H-M 'R -3 m :R'
_cell_angle_alpha 97.97
_cell_angle_beta 97.97
_cell_angle_gamma 97.97
_cell_formula_units_Z 1
_cell_length_a 4.75
_cell_length_b 4.75
_cell_length_c 4.75
_cell_volume 103.7
_cod_original_sg_symbol_H-M 'R -3 m R'
_cod_database_code 1010205

loop_
_symmetry_equiv_pos_as_xyz
x,y,z
y,x,z
y,z,x
x,z,y
z,x,y
z,y,x
-x,-y,-z
-y,-x,-z
-y,-z,-x
-x,-z,-y
-z,-x,-y
-z,-y,-x

loop_
_atom_site_label
_atom_site_type_symbol
_atom_site_symmetry_multiplicity
_atom_site_Wyckoff_symbol
_atom_site_fract_x
_atom_site_fract_y
_atom_site_fract_z
_atom_site_occupancy
_atom_site_attached_hydrogens
_atom_site_calc_flag
Si1 Si4+ 1 a 0. 0. 0. 1. 0 d
Ba1 Ba2+ 1 b 0.5 0.5 0.5 1. 0 d
F1 F1- 6 h -0.254 -0.254 0.085 1. 0 d

loop_
_atom_type_symbol
_atom_type_oxidation_number
Si4+ 4.000
Ba2+ 2.000
F1- -1.000
